data_4509573
loop_
_publ_author_name
'Baillargeon, Pierre'
'Dory, Yves L.'

_publ_section_title
;
 Supramolecular Walls from Cyclic Peptides: Modulating Nature and Strength
 of Weak Interactions
;
_journal_issue 8
_journal_name_full 'Crystal Growth &amp; Design'
_journal_page_first 3638
_journal_paper_doi 10.1021/cg900379n
_journal_volume 9
_journal_year 2009
_chemical_formula_sum 'C25 H35 Cl2 N3 O3'
_chemical_formula_weight 496.46
_chemical_name_systematic
;
 ?
;
_space_group_IT_number 14
_symmetry_cell_setting monoclinic
_symmetry_space_group_name_Hall '-P 2yn'
_symmetry_space_group_name_H-M 'P 1 21/n 1'
_atom_sites_solution_hydrogens geom
_atom_sites_solution_primary direct
_atom_sites_solution_secondary difmap
_audit_conform_dict_location ftp://ftp.iucr.org/pub/cif_core.dic
_audit_conform_dict_name cif_core.dic
_audit_conform_dict_version 2.3
_audit_creation_date 2005-03-17T10:21:15-00:00
_audit_creation_method 'WinGX routine CIF_UPDATE'
_cell_angle_alpha 90
_cell_angle_beta 106.26(4)
_cell_angle_gamma 90
_cell_formula_units_Z 4
_cell_length_a 15.995(7)
_cell_length_b 10.034(3)
_cell_length_c 17.137(9)
_cell_measurement_reflns_used 20
_cell_measurement_temperature 218(2)
_cell_measurement_theta_max 40
_cell_measurement_theta_min 32.5
_cell_volume 2640(2)
_computing_structure_refinement 'SHELXL-97 (Sheldrick, 1997)'
_diffrn_ambient_temperature 218(2)
_diffrn_measured_fraction_theta_full 0.975
_diffrn_measured_fraction_theta_max 0.975
_diffrn_measurement_device_type CAD4
_diffrn_measurement_method omega/2theta
_diffrn_radiation_monochromator graphite
_diffrn_radiation_wavelength 1.54056
_diffrn_reflns_av_R_equivalents 0
_diffrn_reflns_av_unetI/netI 0.022
_diffrn_reflns_limit_h_max 18
_diffrn_reflns_limit_h_min -19
_diffrn_reflns_limit_k_max 12
_diffrn_reflns_limit_k_min 0
_diffrn_reflns_limit_l_max 20
_diffrn_reflns_limit_l_min 0
_diffrn_reflns_number 4882
_diffrn_reflns_theta_full 69.81
_diffrn_reflns_theta_max 69.81
_diffrn_reflns_theta_min 3.34
_diffrn_standards_decay_% 0
_diffrn_standards_interval_count 100
_diffrn_standards_number 2
_exptl_absorpt_coefficient_mu 2.451
_exptl_absorpt_correction_T_max 0.8005
_exptl_absorpt_correction_T_min 0.5736
_exptl_absorpt_correction_type empirical
_exptl_absorpt_process_details 'psi scan'
_exptl_crystal_colour colorless
_exptl_crystal_density_diffrn 1.249
_exptl_crystal_density_method 'not measured'
_exptl_crystal_description parallepiped
_exptl_crystal_F_000 1056
_exptl_crystal_size_max 0.6
_exptl_crystal_size_mid 0.5
_exptl_crystal_size_min 0.5
_refine_diff_density_max 0.471
_refine_diff_density_min -0.28
_refine_diff_density_rms 0.069
_refine_ls_extinction_coef 0.0143(13)
_refine_ls_extinction_expression Fc^*^=kFc[1+0.001xFc^2^\l^3^/sin(2\q)]^-1/4^
_refine_ls_extinction_method SHELXL
_refine_ls_goodness_of_fit_ref 1.098
_refine_ls_hydrogen_treatment none
_refine_ls_matrix_type full
_refine_ls_number_parameters 327
_refine_ls_number_reflns 4882
_refine_ls_number_restraints 3
_refine_ls_restrained_S_all 1.099
_refine_ls_R_factor_all 0.1028
_refine_ls_R_factor_gt 0.0776
_refine_ls_shift/su_max 0.008
_refine_ls_shift/su_mean 0.001
_refine_ls_structure_factor_coef Fsqd
_refine_ls_weighting_details 'calc w=1/[\s^2^(Fo^2^)+(0.1617P)^2^+0.1994P] where P=(Fo^2^+2Fc^2^)/3'
_refine_ls_weighting_scheme calc
_refine_ls_wR_factor_gt 0.2228
_refine_ls_wR_factor_ref 0.2483
_reflns_number_gt 3398
_reflns_number_total 4882
_reflns_threshold_expression >2sigma(I)
_cod_data_source_file cg900379nsup1.cif
_cod_data_source_block 26-CH2Cl2
_cod_depositor_comments
;
The following automatic conversions were performed:

'_symmetry_cell_setting' value 'Monoclinic' changed to 'monoclinic'
according to /home/saulius/struct/CIF-dictionaries/cif_core.dic
dictionary named 'cif_core.dic' version 2.4.2 from
2011-04-26.

'_exptl_absorpt_correction_type' value 'Empirical'
changed to 'empirical' according to
/home/saulius/struct/CIF-dictionaries/cif_core.dic dictionary named
'cif_core.dic' version 2.4.2 from 2011-04-26.

Automatic conversion script
Id: cif_fix_values 1891 2012-01-12 08:04:46Z andrius 
;
_cod_original_sg_symbol_H-M p21/n
_cod_database_code 4509573

loop_
_symmetry_equiv_pos_as_xyz
'x, y, z'
'-x+1/2, y+1/2, -z+1/2'
'-x, -y, -z'
'x-1/2, -y-1/2, z-1/2'

loop_
_atom_site_label
_atom_site_type_symbol
_atom_site_fract_x
_atom_site_fract_y
_atom_site_fract_z
_atom_site_U_iso_or_equiv
_atom_site_adp_type
_atom_site_occupancy
_atom_site_symmetry_multiplicity
_atom_site_calc_flag
_atom_site_refinement_flags
_atom_site_disorder_assembly
_atom_site_disorder_group
Cl1A Cl 0.16885(7) 0.70182(11) 0.23784(6) 0.0918(4) Uani 1 1 d . . .
C25A C 0.1057(5) 0.8462(7) 0.2335(6) 0.075(3) Uiso 0.501(15) 1 d PD A 1
H25A H 0.0524 0.8355 0.1899 0.09 Uiso 0.501(15) 1 calc PR A 1
H25B H 0.0896 0.853 0.2839 0.09 Uiso 0.501(15) 1 calc PR A 1
Cl2A Cl 0.1515(7) 0.9875(7) 0.2192(4) 0.124(3) Uani 0.501(15) 1 d PD A 1
C25B C 0.1123(12) 0.8188(16) 0.1886(12) 0.072(5) Uiso 0.250(8) 1 d PD A 2
H25C H 0.0615 0.8224 0.2089 0.086 Uiso 0.250(8) 1 calc PR A 2
H25D H 0.0916 0.7848 0.1335 0.086 Uiso 0.250(8) 1 calc PR A 2
Cl2B Cl 0.1351(8) 0.9711(11) 0.1776(7) 0.099(3) Uani 0.250(8) 1 d PD A 2
C25C C 0.1097(16) 0.859(2) 0.1846(14) 0.092(7) Uiso 0.250(8) 1 d PD A 3
H25E H 0.1301 0.8808 0.1379 0.11 Uiso 0.250(8) 1 calc PR A 3
H25F H 0.0475 0.8427 0.1657 0.11 Uiso 0.250(8) 1 calc PR A 3
Cl2C Cl 0.1290(6) 0.9837(9) 0.2486(6) 0.094(2) Uani 0.250(8) 1 d PD A 3
C1 C 0.4025(2) 0.8778(4) 0.55122(18) 0.0643(8) Uani 1 1 d . B 3
C2 C 0.3893(2) 0.8180(4) 0.46669(19) 0.0674(8) Uani 1 1 d . B 3
C3 C 0.4702(2) 0.7367(4) 0.4673(3) 0.0829(10) Uani 1 1 d . B 3
H3A H 0.5208 0.7925 0.484 0.124 Uiso 1 1 calc R B 3
H3B H 0.4648 0.703 0.4137 0.124 Uiso 1 1 calc R B 3
H3C H 0.4758 0.6637 0.5045 0.124 Uiso 1 1 calc R B 3
C4 C 0.3732(3) 0.9237(4) 0.4000(2) 0.0787(10) Uani 1 1 d . B 3
H4A H 0.3199 0.9699 0.3973 0.118 Uiso 1 1 calc R B 3
H4B H 0.369 0.8817 0.3487 0.118 Uiso 1 1 calc R B 3
H4C H 0.4206 0.9861 0.4121 0.118 Uiso 1 1 calc R B 3
C5 C 0.3105(2) 0.7242(3) 0.4507(2) 0.0675(8) Uani 1 1 d . B 3
H5A H 0.2996 0.6868 0.3966 0.081 Uiso 1 1 calc R B 3
H5B H 0.324 0.6512 0.4893 0.081 Uiso 1 1 calc R B 3
C6 C 0.2315(2) 0.7911(3) 0.45747(19) 0.0649(8) Uani 1 1 d . B 3
C7 C 0.1760(2) 0.8605(3) 0.47032(18) 0.0610(7) Uani 1 1 d . B 3
C8 C 0.1131(2) 0.9454(3) 0.49323(18) 0.0627(7) Uani 1 1 d . B 3
H8A H 0.137 0.9715 0.5496 0.075 Uiso 1 1 calc R B 3
H8B H 0.0609 0.8937 0.4896 0.075 Uiso 1 1 calc R B 3
C9 C 0.1413(2) 1.1690(3) 0.45035(19) 0.0654(8) Uani 1 1 d . B 3
C10 C 0.1038(2) 1.2997(3) 0.40843(19) 0.0654(8) Uani 1 1 d . B 3
C11 C 0.1540(3) 1.3375(4) 0.3483(3) 0.0915(12) Uani 1 1 d . B 3
H11A H 0.2154 1.3341 0.3749 0.137 Uiso 1 1 calc R B 3
H11B H 0.1382 1.4262 0.3286 0.137 Uiso 1 1 calc R B 3
H11C H 0.1401 1.2762 0.3035 0.137 Uiso 1 1 calc R B 3
C12 C 0.0063(2) 1.2935(4) 0.3655(2) 0.0771(10) Uani 1 1 d . B 3
H12A H -0.0121 1.3762 0.3378 0.116 Uiso 1 1 calc R B 3
H12B H -0.0252 1.2785 0.4048 0.116 Uiso 1 1 calc R B 3
H12C H -0.005 1.2219 0.3267 0.116 Uiso 1 1 calc R B 3
C13 C 0.1206(2) 1.4059(4) 0.4756(2) 0.0707(8) Uani 1 1 d . B 3
H13A H 0.1829 1.4196 0.4967 0.085 Uiso 1 1 calc R B 3
H13B H 0.0949 1.4894 0.4521 0.085 Uiso 1 1 calc R B 3
C14 C 0.0847(2) 1.3700(4) 0.5435(2) 0.0687(8) Uani 1 1 d . B 3
C15 C 0.0582(2) 1.3346(4) 0.5981(2) 0.0709(9) Uani 1 1 d . B 3
C16 C 0.0247(2) 1.2919(4) 0.6651(2) 0.0710(9) Uani 1 1 d . B 3
H16A H 0.0045 1.3697 0.6881 0.085 Uiso 1 1 calc R B 3
H16B H -0.025 1.2341 0.6437 0.085 Uiso 1 1 calc R B 3
C17 C 0.10508(19) 1.0927(3) 0.72448(18) 0.0615(7) Uani 1 1 d . B 3
C18 C 0.16901(19) 1.0267(3) 0.79791(17) 0.0591(7) Uani 1 1 d . B 3
C19 C 0.1153(2) 0.9638(3) 0.84923(19) 0.0669(8) Uani 1 1 d . B 3
H19A H 0.153 0.9145 0.8932 0.1 Uiso 1 1 calc R B 3
H19B H 0.0727 0.9048 0.816 0.1 Uiso 1 1 calc R B 3
H19C H 0.0864 1.0325 0.8708 0.1 Uiso 1 1 calc R B 3
C20 C 0.2353(2) 1.1249(3) 0.84972(18) 0.0626(7) Uani 1 1 d . B 3
H20A H 0.2745 1.0778 0.8938 0.094 Uiso 1 1 calc R B 3
H20B H 0.2053 1.1923 0.871 0.094 Uiso 1 1 calc R B 3
H20C H 0.2678 1.1658 0.8167 0.094 Uiso 1 1 calc R B 3
C21 C 0.2173(2) 0.9162(3) 0.76593(19) 0.0622(7) Uani 1 1 d . B 3
H21A H 0.2522 0.8657 0.8118 0.075 Uiso 1 1 calc R B 3
H21B H 0.1747 0.8558 0.7325 0.075 Uiso 1 1 calc R B 3
C22 C 0.2738(2) 0.9652(3) 0.71826(18) 0.0628(7) Uani 1 1 d . B 3
C23 C 0.3202(2) 1.0077(3) 0.68023(18) 0.0624(7) Uani 1 1 d . B 3
C24 C 0.3785(2) 1.0623(4) 0.63545(19) 0.0668(8) Uani 1 1 d . B 3
H24A H 0.367 1.1569 0.6271 0.08 Uiso 1 1 calc R B 3
H24B H 0.4382 1.0524 0.6686 0.08 Uiso 1 1 calc R B 3
N1 N 0.08842(16) 1.0654(3) 0.44448(15) 0.0631(6) Uani 1 1 d . B 3
H1 H 0.0375 1.0693 0.4105 0.076 Uiso 1 1 calc R B 3
N2 N 0.08764(18) 1.2222(3) 0.72929(16) 0.0674(7) Uani 1 1 d . B 3
H2 H 0.1148 1.2657 0.7721 0.081 Uiso 1 1 calc R B 3
N3 N 0.36989(17) 0.9996(3) 0.55690(15) 0.0648(7) Uani 1 1 d . B 3
H3 H 0.3433 1.0416 0.5132 0.078 Uiso 1 1 calc R B 3
O1 O 0.44231(15) 0.8170(2) 0.61282(14) 0.0711(6) Uani 1 1 d . B 3
O2 O 0.21893(15) 1.1647(2) 0.49135(15) 0.0751(7) Uani 1 1 d . B 3
O3 O 0.06878(15) 1.0273(2) 0.66348(13) 0.0727(6) Uani 1 1 d . B 3

loop_
_atom_site_aniso_label
_atom_site_aniso_U_11
_atom_site_aniso_U_22
_atom_site_aniso_U_33
_atom_site_aniso_U_23
_atom_site_aniso_U_13
_atom_site_aniso_U_12
Cl1A 0.0888(7) 0.0939(7) 0.0916(7) -0.0026(5) 0.0232(5) 0.0044(5)
Cl2A 0.104(4) 0.097(2) 0.172(9) 0.010(4) 0.043(4) -0.006(2)
Cl2B 0.087(5) 0.094(5) 0.125(7) 0.031(5) 0.042(5) -0.003(3)
Cl2C 0.093(5) 0.097(4) 0.085(4) -0.013(3) 0.013(3) 0.004(3)
C1 0.0563(16) 0.080(2) 0.0603(17) 0.0009(15) 0.0219(13) -0.0020(15)
C2 0.0644(18) 0.082(2) 0.0616(17) -0.0012(15) 0.0268(14) 0.0000(15)
C3 0.067(2) 0.100(3) 0.090(2) -0.012(2) 0.0364(18) 0.0044(19)
C4 0.084(2) 0.094(3) 0.0638(18) 0.0033(17) 0.0291(16) -0.003(2)
C5 0.0614(18) 0.076(2) 0.0669(18) -0.0040(15) 0.0212(14) 0.0038(15)
C6 0.0635(18) 0.0727(19) 0.0597(16) -0.0008(14) 0.0193(14) 0.0011(15)
C7 0.0579(16) 0.0658(17) 0.0583(16) 0.0002(13) 0.0147(13) -0.0020(14)
C8 0.0632(17) 0.0675(18) 0.0594(16) 0.0020(13) 0.0203(13) 0.0027(14)
C9 0.0634(18) 0.074(2) 0.0597(16) -0.0032(14) 0.0192(14) 0.0013(15)
C10 0.0663(18) 0.0694(18) 0.0601(17) 0.0006(14) 0.0169(14) 0.0042(15)
C11 0.108(3) 0.095(3) 0.084(2) 0.006(2) 0.047(2) 0.003(2)
C12 0.077(2) 0.079(2) 0.0671(19) 0.0043(16) 0.0059(16) 0.0077(17)
C13 0.0667(19) 0.075(2) 0.0682(18) -0.0016(15) 0.0156(15) 0.0020(16)
C14 0.0664(18) 0.0712(19) 0.0627(18) -0.0054(15) 0.0086(14) 0.0079(15)
C15 0.0658(19) 0.082(2) 0.0587(17) -0.0020(15) 0.0076(14) 0.0141(16)
C16 0.0673(19) 0.080(2) 0.0608(17) -0.0010(15) 0.0099(14) 0.0139(16)
C17 0.0554(15) 0.074(2) 0.0580(16) -0.0052(14) 0.0206(13) -0.0043(14)
C18 0.0576(15) 0.0667(17) 0.0546(14) -0.0011(12) 0.0186(12) -0.0037(13)
C19 0.0679(18) 0.0733(19) 0.0634(17) 0.0016(14) 0.0249(14) -0.0029(15)
C20 0.0584(16) 0.0700(18) 0.0566(15) 0.0019(13) 0.0117(12) 0.0027(14)
C21 0.0630(17) 0.0637(18) 0.0633(16) 0.0003(13) 0.0234(13) 0.0011(14)
C22 0.0564(16) 0.0709(19) 0.0609(16) -0.0004(14) 0.0162(13) 0.0070(14)
C23 0.0638(17) 0.0669(18) 0.0589(16) -0.0027(13) 0.0209(14) 0.0010(14)
C24 0.0677(18) 0.0735(19) 0.0629(17) -0.0041(14) 0.0246(14) -0.0046(15)
N1 0.0558(13) 0.0698(16) 0.0618(14) 0.0008(11) 0.0131(11) 0.0027(12)
N2 0.0679(16) 0.0680(16) 0.0606(14) -0.0052(11) 0.0086(12) 0.0073(13)
N3 0.0655(15) 0.0746(17) 0.0573(13) 0.0042(11) 0.0218(11) 0.0024(12)
O1 0.0635(13) 0.0836(15) 0.0665(13) 0.0059(11) 0.0186(10) 0.0087(11)
O2 0.0614(13) 0.0779(15) 0.0827(15) 0.0008(11) 0.0147(11) -0.0001(11)
O3 0.0708(14) 0.0796(15) 0.0643(12) -0.0097(11) 0.0131(10) 0.0002(11)

loop_
_atom_type_symbol
_atom_type_description
_atom_type_scat_dispersion_real
_atom_type_scat_dispersion_imag
_atom_type_scat_source
C C 0.0181 0.0091 'International Tables Vol C Tables 4.2.6.8 and 6.1.1.4'
H H 0 0 'International Tables Vol C Tables 4.2.6.8 and 6.1.1.4'
Cl Cl 0.3639 0.7018 'International Tables Vol C Tables 4.2.6.8 and 6.1.1.4'
N N 0.0311 0.018 'International Tables Vol C Tables 4.2.6.8 and 6.1.1.4'
O O 0.0492 0.0322 'International Tables Vol C Tables 4.2.6.8 and 6.1.1.4'

loop_
_geom_angle_atom_site_label_1
_geom_angle_atom_site_label_2
_geom_angle_atom_site_label_3
_geom_angle
C25B Cl1A C25A 29.0(7)
C25B Cl1A C25C 6.6(10)
C25A Cl1A C25C 26.6(7)
Cl2A C25A Cl1A 116.3(6)
Cl1A C25B Cl2B 131.4(12)
Cl2C C25C Cl1A 109.4(12)
O1 C1 N3 120.4(3)
O1 C1 C2 121.4(3)
N3 C1 C2 118.2(3)
C1 C2 C3 108.1(3)
C1 C2 C4 112.7(3)
C3 C2 C4 109.9(3)
C1 C2 C5 107.4(3)
C3 C2 C5 109.0(3)
C4 C2 C5 109.5(3)
C6 C5 C2 112.8(3)
C7 C6 C5 169.5(4)
C6 C7 C8 175.0(3)
C7 C8 N1 115.3(3)
O2 C9 N1 122.0(3)
O2 C9 C10 119.4(3)
N1 C9 C10 118.5(3)
C11 C10 C12 110.2(3)
C11 C10 C9 108.6(3)
C12 C10 C9 113.8(3)
C11 C10 C13 108.6(3)
C12 C10 C13 109.2(3)
C9 C10 C13 106.2(3)
C14 C13 C10 113.3(3)
C15 C14 C13 176.4(4)
C14 C15 C16 179.4(4)
N2 C16 C15 114.2(3)
O3 C17 N2 120.8(3)
O3 C17 C18 120.9(3)
N2 C17 C18 118.2(3)
C19 C18 C17 107.3(2)
C19 C18 C20 110.0(2)
C17 C18 C20 113.1(3)
C19 C18 C21 109.0(3)
C17 C18 C21 107.8(2)
C20 C18 C21 109.5(3)
C22 C21 C18 114.0(3)
C23 C22 C21 178.6(4)
C22 C23 C24 178.4(3)
N3 C24 C23 114.3(3)
C9 N1 C8 122.7(3)
C17 N2 C16 122.4(3)
C1 N3 C24 121.4(3)

loop_
_geom_bond_atom_site_label_1
_geom_bond_atom_site_label_2
_geom_bond_distance
Cl1A C25B 1.575(18)
Cl1A C25A 1.756(8)
Cl1A C25C 1.93(2)
C25A Cl2A 1.645(8)
C25B Cl2B 1.595(14)
C25C Cl2C 1.633(15)
C1 O1 1.231(4)
C1 N3 1.344(4)
C1 C2 1.527(5)
C2 C3 1.527(5)
C2 C4 1.527(5)
C2 C5 1.536(5)
C5 C6 1.463(4)
C6 C7 1.196(4)
C7 C8 1.454(4)
C8 N1 1.456(4)
C9 O2 1.244(4)
C9 N1 1.326(4)
C9 C10 1.534(5)
C10 C11 1.521(5)
C10 C12 1.528(5)
C10 C13 1.536(5)
C13 C14 1.480(5)
C14 C15 1.184(5)
C15 C16 1.461(5)
C16 N2 1.446(4)
C17 O3 1.233(4)
C17 N2 1.336(4)
C17 C18 1.532(4)
C18 C19 1.528(4)
C18 C20 1.535(4)
C18 C21 1.538(4)
C21 C22 1.463(4)
C22 C23 1.195(4)
C23 C24 1.470(4)
C24 N3 1.457(4)

loop_
_geom_torsion_atom_site_label_1
_geom_torsion_atom_site_label_2
_geom_torsion_atom_site_label_3
_geom_torsion_atom_site_label_4
_geom_torsion
C25B Cl1A C25A Cl2A -73.7(15)
C25C Cl1A C25A Cl2A -60.4(15)
C25A Cl1A C25B Cl2B 79.0(17)
C25C Cl1A C25B Cl2B 15(10)
C25B Cl1A C25C Cl2C 148(12)
C25A Cl1A C25C Cl2C 43.5(10)
O1 C1 C2 C3 -34.9(4)
N3 C1 C2 C3 144.8(3)
O1 C1 C2 C4 -156.6(3)
N3 C1 C2 C4 23.0(4)
O1 C1 C2 C5 82.6(4)
N3 C1 C2 C5 -97.8(3)
C1 C2 C5 C6 57.1(4)
C3 C2 C5 C6 174.0(3)
C4 C2 C5 C6 -65.7(4)
C2 C5 C6 C7 -22(2)
C5 C6 C7 C8 -44(5)
C6 C7 C8 N1 126(4)
O2 C9 C10 C11 61.2(4)
N1 C9 C10 C11 -121.8(4)
O2 C9 C10 C12 -175.7(3)
N1 C9 C10 C12 1.3(4)
O2 C9 C10 C13 -55.5(4)
N1 C9 C10 C13 121.5(3)
C11 C10 C13 C14 -172.1(3)
C12 C10 C13 C14 67.7(4)
C9 C10 C13 C14 -55.4(4)
C10 C13 C14 C15 50(6)
C13 C14 C15 C16 -15E1(4)
C14 C15 C16 N2 -16E1(10)
O3 C17 C18 C19 -83.5(3)
N2 C17 C18 C19 94.4(3)
O3 C17 C18 C20 155.0(3)
N2 C17 C18 C20 -27.0(4)
O3 C17 C18 C21 33.8(4)
N2 C17 C18 C21 -148.2(3)
C19 C18 C21 C22 -177.8(3)
C17 C18 C21 C22 66.0(3)
C20 C18 C21 C22 -57.4(3)
C18 C21 C22 C23 28(14)
C21 C22 C23 C24 3E1(2)
C22 C23 C24 N3 17E1(10)
O2 C9 N1 C8 8.1(5)
C10 C9 N1 C8 -168.8(3)
C7 C8 N1 C9 -72.7(4)
O3 C17 N2 C16 1.4(5)
C18 C17 N2 C16 -176.6(3)
C15 C16 N2 C17 -81.7(4)
O1 C1 N3 C24 -1.5(5)
C2 C1 N3 C24 178.9(3)
C23 C24 N3 C1 -75.1(4)
